data_7155441
loop_
_publ_author_name
'Ning, Yingtang'
'Fukuda, Tomoya'
'Ikeda, Hirotaka'
'Otani, Yuko'
'Kawahata, Masatoshi'
'Yamaguchi, Kentaro'
'Ohwada, Tomohiko'

_publ_section_title
;
 Revisiting secondary interactions in neighboring group participation,
 exemplified by reactivity changes of iminylium intermediates.
;
_journal_issue 6
_journal_name_full 'Organic &amp; biomolecular chemistry'
_journal_page_first 1381
_journal_page_last 1392
_journal_paper_doi 10.1039/c6ob02719a
_journal_volume 15
_journal_year 2017
_chemical_formula_sum 'C10 H8 N2 O3'
_chemical_formula_weight 204.18
_chemical_name_systematic
;
 ?
;
_space_group_crystal_system orthorhombic
_space_group_IT_number 29
_space_group_name_Hall 'P 2c -2ac'
_space_group_name_H-M_alt 'P c a 21'
_symmetry_space_group_name_Hall 'P 2c -2ac'
_symmetry_space_group_name_H-M 'P c a 21'
_atom_sites_solution_hydrogens difmap
_audit_creation_method SHELXL-2013
_audit_update_record
;
2016-03-26 deposited with the CCDC.
2017-01-10 downloaded from the CCDC.
;
_cell_angle_alpha 90
_cell_angle_beta 90
_cell_angle_gamma 90
_cell_formula_units_Z 4
_cell_length_a 19.170(3)
_cell_length_b 5.9569(10)
_cell_length_c 7.7612(14)
_cell_measurement_reflns_used 4231
_cell_measurement_temperature 100
_cell_measurement_theta_max 26.92
_cell_measurement_theta_min 3.38
_cell_volume 886.3(3)
_computing_cell_refinement 'Bruker APEX2'
_computing_data_collection 'Bruker APEX2'
_computing_data_reduction 'Bruker APEX2'
_computing_molecular_graphics 'ORTEP-3 for Windows'
_computing_publication_material Yadokari-XG
_computing_structure_refinement 'SHELXL-2013 (Sheldrick, 2013)'
_computing_structure_solution 'SHELXS-2013 (Sheldrick, 2013)'
_diffrn_ambient_temperature 100
_diffrn_detector_area_resol_mean 8.333
_diffrn_measured_fraction_theta_full 1.000
_diffrn_measured_fraction_theta_max 0.964
_diffrn_measurement_device_type 'Bruker APEX II CCD area detector'
_diffrn_measurement_method '\f and \w scans'
_diffrn_radiation_type MoK\a
_diffrn_radiation_wavelength 0.71073
_diffrn_reflns_av_R_equivalents 0.0251
_diffrn_reflns_av_unetI/netI 0.0201
_diffrn_reflns_Laue_measured_fraction_full 1.000
_diffrn_reflns_Laue_measured_fraction_max 0.964
_diffrn_reflns_limit_h_max 24
_diffrn_reflns_limit_h_min -24
_diffrn_reflns_limit_k_max 7
_diffrn_reflns_limit_k_min -7
_diffrn_reflns_limit_l_max 9
_diffrn_reflns_limit_l_min -9
_diffrn_reflns_number 8519
_diffrn_reflns_point_group_measured_fraction_full 1.000
_diffrn_reflns_point_group_measured_fraction_max 0.941
_diffrn_reflns_theta_full 25.000
_diffrn_reflns_theta_max 27.187
_diffrn_reflns_theta_min 2.125
_diffrn_source 'fine-focus sealed tube'
_exptl_absorpt_coefficient_mu 0.116
_exptl_absorpt_correction_type none
_exptl_crystal_colour colourless
_exptl_crystal_density_diffrn 1.530
_exptl_crystal_description block
_exptl_crystal_F_000 424
_exptl_crystal_size_max 0.400
_exptl_crystal_size_mid 0.090
_exptl_crystal_size_min 0.080
_refine_diff_density_max 0.412
_refine_diff_density_min -0.180
_refine_diff_density_rms 0.039
_refine_ls_abs_structure_details
;
 Flack x determined using 764 quotients [(I+)-(I-)]/[(I+)+(I-)]
 (Parsons and Flack (2004), Acta Cryst. A60, s61).
;
_refine_ls_abs_structure_Flack 0.2(4)
_refine_ls_extinction_method none
_refine_ls_goodness_of_fit_ref 1.054
_refine_ls_hydrogen_treatment refall
_refine_ls_matrix_type full
_refine_ls_number_parameters 168
_refine_ls_number_reflns 1865
_refine_ls_number_restraints 1
_refine_ls_restrained_S_all 1.054
_refine_ls_R_factor_all 0.0344
_refine_ls_R_factor_gt 0.0310
_refine_ls_shift/su_max 0.000
_refine_ls_shift/su_mean 0.000
_refine_ls_structure_factor_coef Fsqd
_refine_ls_weighting_details 'w=1/[\s^2^(Fo^2^)+(0.0485P)^2^+0.1839P] where P=(Fo^2^+2Fc^2^)/3'
_refine_ls_weighting_scheme calc
_refine_ls_wR_factor_gt 0.0796
_refine_ls_wR_factor_ref 0.0818
_reflns_Friedel_coverage 0.812
_reflns_Friedel_fraction_full 1.000
_reflns_Friedel_fraction_max 0.914
_reflns_number_gt 1750
_reflns_number_total 1865
_reflns_threshold_expression 'I > 2\s(I)'
_cod_data_source_file c6ob02719a4.cif
_cod_data_source_block NY-B376
_cod_depositor_comments 'Adding full bibliography for 7155441--7155444.cif.'
_cod_database_code 7155441
_shelx_space_group_comment
;
The symmetry employed for this shelxl refinement is uniquely defined
by the following loop, which should always be used as a source of
symmetry information in preference to the above space-group names.
They are only intended as comments.
;
_shelx_estimated_absorpt_t_min 0.955
_shelx_estimated_absorpt_t_max 0.991
_shelxl_version_number 2013-4

loop_
_space_group_symop_operation_xyz
'x, y, z'
'-x, -y, z+1/2'
'-x+1/2, y, z+1/2'
'x+1/2, -y, z'

loop_
_atom_site_label
_atom_site_type_symbol
_atom_site_fract_x
_atom_site_fract_y
_atom_site_fract_z
_atom_site_U_iso_or_equiv
_atom_site_adp_type
_atom_site_occupancy
_atom_site_site_symmetry_order
_atom_site_calc_flag
C1 C 0.61655(11) 0.4198(4) 0.2334(3) 0.0209(5) Uani 1 1 d
C2 C 0.54013(12) 0.3672(4) 0.2181(3) 0.0265(5) Uani 1 1 d
H1 H 0.5105(18) 0.495(5) 0.199(4) 0.035(8) Uiso 1 1 d
H2 H 0.5271(18) 0.284(5) 0.330(4) 0.041(8) Uiso 1 1 d
C3 C 0.52875(13) 0.2141(5) 0.0606(4) 0.0319(6) Uani 1 1 d
H3 H 0.537(2) 0.316(6) -0.054(5) 0.060(11) Uiso 1 1 d
H4 H 0.4780(17) 0.163(5) 0.057(4) 0.036(8) Uiso 1 1 d
C4 C 0.57694(14) 0.0079(4) 0.0526(4) 0.0286(5) Uani 1 1 d
H5 H 0.572(2) -0.083(6) -0.042(5) 0.054(11) Uiso 1 1 d
H6 H 0.565(2) -0.091(6) 0.158(5) 0.055(10) Uiso 1 1 d
C5 C 0.65297(12) 0.0719(4) 0.0696(3) 0.0221(5) Uani 1 1 d
C6 C 0.66561(11) 0.2701(4) 0.1578(3) 0.0194(5) Uani 1 1 d
C7 C 0.72995(11) 0.3602(4) 0.1936(3) 0.0192(5) Uani 1 1 d
C8 C 0.78894(10) 0.2435(4) 0.1363(3) 0.0213(5) Uani 1 1 d
C9 C 0.77885(13) 0.0425(4) 0.0469(3) 0.0233(5) Uani 1 1 d
H7 H 0.8197(16) -0.040(5) 0.000(4) 0.026(7) Uiso 1 1 d
C10 C 0.71194(13) -0.0426(4) 0.0134(3) 0.0239(5) Uani 1 1 d
H8 H 0.7076(15) -0.180(5) -0.047(4) 0.032(8) Uiso 1 1 d
N1 N 0.64696(10) 0.5867(3) 0.3100(3) 0.0245(4) Uani 1 1 d
N2 N 0.85854(10) 0.3257(4) 0.1721(3) 0.0243(5) Uani 1 1 d
O1 O 0.72218(8) 0.5518(3) 0.2856(2) 0.0222(4) Uani 1 1 d
O2 O 0.86393(9) 0.5036(3) 0.2517(3) 0.0314(4) Uani 1 1 d
O3 O 0.90900(8) 0.2146(3) 0.1220(2) 0.0330(4) Uani 1 1 d

loop_
_atom_site_aniso_label
_atom_site_aniso_U_11
_atom_site_aniso_U_22
_atom_site_aniso_U_33
_atom_site_aniso_U_23
_atom_site_aniso_U_13
_atom_site_aniso_U_12
C1 0.0199(11) 0.0208(10) 0.0220(10) 0.0034(9) 0.0011(9) 0.0012(8)
C2 0.0174(11) 0.0276(12) 0.0344(14) 0.0030(11) 0.0019(9) 0.0012(9)
C3 0.0210(11) 0.0366(14) 0.0382(15) 0.0054(12) -0.0030(11) -0.0038(11)
C4 0.0236(12) 0.0257(12) 0.0363(14) -0.0017(11) -0.0060(10) -0.0044(10)
C5 0.0223(12) 0.0206(11) 0.0234(12) 0.0025(9) -0.0035(9) -0.0013(8)
C6 0.0165(10) 0.0204(11) 0.0215(11) 0.0041(9) -0.0004(9) 0.0018(8)
C7 0.0198(11) 0.0193(10) 0.0185(11) 0.0040(9) -0.0016(8) -0.0005(8)
C8 0.0177(10) 0.0243(11) 0.0220(11) 0.0064(9) 0.0005(8) 0.0002(8)
C9 0.0226(11) 0.0261(12) 0.0211(11) 0.0028(10) 0.0015(9) 0.0043(9)
C10 0.0285(13) 0.0200(11) 0.0230(12) -0.0005(9) -0.0004(10) 0.0019(10)
N1 0.0185(10) 0.0251(10) 0.0298(10) -0.0016(9) 0.0033(8) 0.0014(7)
N2 0.0172(9) 0.0315(11) 0.0240(10) 0.0053(9) 0.0001(8) 0.0012(8)
O1 0.0174(7) 0.0224(8) 0.0268(9) -0.0023(7) -0.0003(6) -0.0010(6)
O2 0.0215(8) 0.0353(10) 0.0373(10) -0.0039(9) -0.0023(8) -0.0048(7)
O3 0.0168(8) 0.0418(11) 0.0406(10) 0.0017(9) 0.0036(7) 0.0052(7)

loop_
_atom_type_symbol
_atom_type_description
_atom_type_scat_dispersion_real
_atom_type_scat_dispersion_imag
_atom_type_scat_source
C C 0.0033 0.0016 'International Tables Vol C Tables 4.2.6.8 and 6.1.1.4'
H H 0.0000 0.0000 'International Tables Vol C Tables 4.2.6.8 and 6.1.1.4'
N N 0.0061 0.0033 'International Tables Vol C Tables 4.2.6.8 and 6.1.1.4'
O O 0.0106 0.0060 'International Tables Vol C Tables 4.2.6.8 and 6.1.1.4'

loop_
_geom_angle_atom_site_label_1
_geom_angle_atom_site_label_2
_geom_angle_atom_site_label_3
_geom_angle
N1 C1 C6 111.9(2)
N1 C1 C2 129.4(2)
C6 C1 C2 118.8(2)
C1 C2 C3 108.9(2)
C1 C2 H1 115(2)
C3 C2 H1 105.2(18)
C1 C2 H2 105.6(19)
C3 C2 H2 110.4(17)
H1 C2 H2 112(3)
C4 C3 C2 114.8(2)
C4 C3 H3 109(2)
C2 C3 H3 107(2)
C4 C3 H4 109.6(17)
C2 C3 H4 109.5(17)
H3 C3 H4 106(3)
C5 C4 C3 112.0(2)
C5 C4 H5 109(3)
C3 C4 H5 116(2)
C5 C4 H6 107(2)
C3 C4 H6 107(2)
H5 C4 H6 106(3)
C6 C5 C10 115.5(2)
C6 C5 C4 115.2(2)
C10 C5 C4 129.2(2)
C7 C6 C5 126.1(2)
C7 C6 C1 105.38(19)
C5 C6 C1 128.5(2)
O1 C7 C6 109.71(19)
O1 C7 C8 132.4(2)
C6 C7 C8 117.83(19)
C9 C8 C7 118.1(2)
C9 C8 N2 120.9(2)
C7 C8 N2 121.0(2)
C8 C9 C10 121.9(2)
C8 C9 H7 119.7(17)
C10 C9 H7 118.3(17)
C5 C10 C9 120.5(2)
C5 C10 H8 120.6(17)
C9 C10 H8 118.9(17)
C1 N1 O1 105.88(17)
O2 N2 O3 123.6(2)
O2 N2 C8 117.70(19)
O3 N2 C8 118.7(2)
C7 O1 N1 107.16(16)

loop_
_geom_bond_atom_site_label_1
_geom_bond_atom_site_label_2
_geom_bond_distance
C1 N1 1.297(3)
C1 C6 1.422(3)
C1 C2 1.503(3)
C2 C3 1.541(4)
C2 H1 0.96(3)
C2 H2 1.03(3)
C3 C4 1.538(4)
C3 H3 1.09(4)
C3 H4 1.02(3)
C4 C5 1.512(3)
C4 H5 0.92(4)
C4 H6 1.03(4)
C5 C6 1.386(3)
C5 C10 1.391(3)
C6 C7 1.374(3)
C7 O1 1.354(3)
C7 C8 1.400(3)
C8 C9 1.397(3)
C8 N2 1.448(3)
C9 C10 1.404(3)
C9 H7 0.99(3)
C10 H8 0.95(3)
N1 O1 1.469(2)
N2 O2 1.231(3)
N2 O3 1.235(3)

loop_
_geom_torsion_atom_site_label_1
_geom_torsion_atom_site_label_2
_geom_torsion_atom_site_label_3
_geom_torsion_atom_site_label_4
_geom_torsion
N1 C1 C2 C3 157.5(2)
C6 C1 C2 C3 -23.4(3)
C1 C2 C3 C4 50.0(3)
C2 C3 C4 C5 -52.5(3)
C3 C4 C5 C6 25.9(3)
C3 C4 C5 C10 -155.9(2)
C10 C5 C6 C7 -0.2(3)
C4 C5 C6 C7 178.2(2)
C10 C5 C6 C1 -178.5(2)
C4 C5 C6 C1 -0.1(3)
N1 C1 C6 C7 -0.3(3)
C2 C1 C6 C7 -179.6(2)
N1 C1 C6 C5 178.3(2)
C2 C1 C6 C5 -1.0(4)
C5 C6 C7 O1 -178.4(2)
C1 C6 C7 O1 0.2(2)
C5 C6 C7 C8 0.2(3)
C1 C6 C7 C8 178.86(19)
O1 C7 C8 C9 178.0(2)
C6 C7 C8 C9 -0.3(3)
O1 C7 C8 N2 -0.5(4)
C6 C7 C8 N2 -178.8(2)
C7 C8 C9 C10 0.3(3)
N2 C8 C9 C10 178.8(2)
C6 C5 C10 C9 0.2(3)
C4 C5 C10 C9 -177.9(2)
C8 C9 C10 C5 -0.3(4)
C6 C1 N1 O1 0.2(2)
C2 C1 N1 O1 179.4(2)
C9 C8 N2 O2 -179.8(2)
C7 C8 N2 O2 -1.3(3)
C9 C8 N2 O3 0.0(3)
C7 C8 N2 O3 178.5(2)
C6 C7 O1 N1 -0.1(2)
C8 C7 O1 N1 -178.4(2)
C1 N1 O1 C7 -0.1(2)
